data_7052186
loop_
_publ_author_name
'Sokolov, Felix D.'
'Baranov, Sergey V.'
'Safin, Damir A.'
'Hahn, F. Ekkehardt'
'Kubiak, Maria'
'Pape, Tania'
'Babashkina, Maria G.'
'Zabirov, Nail G.'
'Galezowska, Joanna'
'Kozlowski, Henryk'
'Cherkasov, Rafael A.'

_publ_section_title
;
 The influence of the intramolecular hydrogen bond on the 1,3-N,S- and
 1,5-O,S-coordination of N-phosphoryl-N&#x2032;-(R)-thioureas with
 Ni(ii) and Pd(ii)
;
_journal_issue 9
_journal_name_full 'New Journal of Chemistry'
_journal_page_first 1661
_journal_paper_doi 10.1039/b702896b
_journal_volume 31
_journal_year 2007
_chemical_formula_sum 'C20 H44 N4 O6 P2 Pd S2'
_chemical_formula_weight 669.05
_chemical_name_common
;Bis(N-(diisopropoxyphosphoryl)-N'-isopropylthiocarbamido-
N,S)palladium(ii)
;
_chemical_name_systematic
;
Bis[N-(diisopropoxyphosphoryl)-N'-
isopropylthiocarbamido-N,S]palladium(II)
;
_space_group_IT_number 14
_symmetry_cell_setting monoclinic
_symmetry_space_group_name_Hall '-P 2ybc'
_symmetry_space_group_name_H-M 'P 1 21/c 1'
_atom_sites_solution_hydrogens geom
_atom_sites_solution_primary direct
_atom_sites_solution_secondary difmap
_audit_creation_method SHELXL-97
_cell_angle_alpha 90.00
_cell_angle_beta 97.89(3)
_cell_angle_gamma 90.00
_cell_formula_units_Z 4
_cell_length_a 18.981(4)
_cell_length_b 9.764(2)
_cell_length_c 16.498(3)
_cell_measurement_reflns_used 4362
_cell_measurement_temperature 100(2)
_cell_measurement_theta_max 28.49
_cell_measurement_theta_min 3.01
_cell_volume 3028.6(11)
_computing_cell_refinement 'KM4 CCD Software (Oxford Diffraction Poland Sp, (1995-2005)'
_computing_data_collection 'KM4 CCD Software (Oxford Diffraction Poland Sp, (1995-2005)'
_computing_data_reduction 'KM4 CCD Software (Oxford Diffraction Poland Sp, (1995-2005)'
_computing_molecular_graphics 'ORTEP III Farrugia 1997'
_computing_publication_material 'SHELXL-97 Sheldrick 1997'
_computing_structure_refinement 'SHELXL-97 (Sheldrick, 1997)'
_computing_structure_solution 'SHELXS-97 (Sheldrick, 1990)'
_diffrn_ambient_temperature 100(2)
_diffrn_measured_fraction_theta_full 0.988
_diffrn_measured_fraction_theta_max 0.903
_diffrn_measurement_device_type KM4-CCD
_diffrn_measurement_method '/w scan'
_diffrn_radiation_monochromator graphite
_diffrn_radiation_source 'fine-focus sealed tube'
_diffrn_radiation_type MoK\a
_diffrn_radiation_wavelength 0.71073
_diffrn_reflns_av_R_equivalents 0.0648
_diffrn_reflns_av_sigmaI/netI 0.1244
_diffrn_reflns_limit_h_max 25
_diffrn_reflns_limit_h_min -25
_diffrn_reflns_limit_k_max 12
_diffrn_reflns_limit_k_min -11
_diffrn_reflns_limit_l_max 21
_diffrn_reflns_limit_l_min -21
_diffrn_reflns_number 19817
_diffrn_reflns_theta_full 25.00
_diffrn_reflns_theta_max 28.49
_diffrn_reflns_theta_min 3.01
_exptl_absorpt_coefficient_mu 0.895
_exptl_absorpt_correction_T_max 0.973
_exptl_absorpt_correction_T_min 0.904
_exptl_absorpt_correction_type numerical
_exptl_absorpt_process_details 'CrysAlis Red.1.171.13, Oxford Diffraction'
_exptl_crystal_colour yellow
_exptl_crystal_density_diffrn 1.467
_exptl_crystal_density_method 'not measured'
_exptl_crystal_description prism
_exptl_crystal_F_000 1392
_exptl_crystal_size_max 0.20
_exptl_crystal_size_mid 0.18
_exptl_crystal_size_min 0.12
_refine_diff_density_max 0.523
_refine_diff_density_min -0.603
_refine_diff_density_rms 0.108
_refine_ls_extinction_method none
_refine_ls_goodness_of_fit_ref 1.006
_refine_ls_hydrogen_treatment constr
_refine_ls_matrix_type full
_refine_ls_number_parameters 328
_refine_ls_number_reflns 6927
_refine_ls_number_restraints 0
_refine_ls_restrained_S_all 1.006
_refine_ls_R_factor_all 0.1088
_refine_ls_R_factor_gt 0.0524
_refine_ls_shift/su_max 0.001
_refine_ls_shift/su_mean 0.000
_refine_ls_structure_factor_coef Fsqd
_refine_ls_weighting_details 'calc w=1/[\s^2^(Fo^2^)+(0.0206P)^2^+0.0000P] where P=(Fo^2^+2Fc^2^)/3'
_refine_ls_weighting_scheme calc
_refine_ls_wR_factor_gt 0.0693
_refine_ls_wR_factor_ref 0.0777
_reflns_number_gt 4487
_reflns_number_total 6927
_reflns_threshold_expression >2sigma(I)
_cod_data_source_file b702896b.txt
_cod_data_source_block kaz80abs
_cod_depositor_comments
;
The following automatic conversions were performed:
'_symmetry_cell_setting' value 'Monoclinic' changed to 'monoclinic'
according to '/home/saulius/struct/CIF-dictionaries/cif_core.dic'
dictionary named 'cif_core.dic' version 2.4.1 from 2010-06-29.

Automatic conversion script
Id: cif_fix_enum 1527 2010-12-29 10:47:43Z saulius 
;
_cod_original_cell_volume 3028.6(10)
_cod_original_sg_symbol_H-M P2(1)/c
_cod_database_code 7052186

loop_
_symmetry_equiv_pos_as_xyz
'x, y, z'
'-x, y+1/2, -z+1/2'
'-x, -y, -z'
'x, -y-1/2, z-1/2'

loop_
_atom_site_label
_atom_site_type_symbol
_atom_site_fract_x
_atom_site_fract_y
_atom_site_fract_z
_atom_site_U_iso_or_equiv
_atom_site_adp_type
_atom_site_occupancy
_atom_site_symmetry_multiplicity
_atom_site_calc_flag
_atom_site_refinement_flags
_atom_site_disorder_assembly
_atom_site_disorder_group
Pd Pd 0.234580(17) 0.11183(3) 0.241736(19) 0.01169(9) Uani 1 1 d . . .
S1 S 0.23442(6) 0.24156(10) 0.12333(6) 0.0165(3) Uani 1 1 d . . .
S2 S 0.23827(6) -0.01717(10) 0.36308(6) 0.0148(2) Uani 1 1 d . . .
P1 P 0.08872(6) -0.05718(11) 0.15881(7) 0.0127(3) Uani 1 1 d . . .
P2 P 0.39752(6) 0.23809(11) 0.30080(7) 0.0138(3) Uani 1 1 d . . .
O22 O 0.37328(13) 0.3889(3) 0.27842(14) 0.0154(6) Uani 1 1 d . . .
O12 O 0.41543(14) 0.1925(3) 0.21460(15) 0.0152(7) Uani 1 1 d . . .
N22 N 0.36753(17) 0.0552(3) 0.44531(19) 0.0134(8) Uani 1 1 d . . .
H22 H 0.4047 0.1062 0.4480 0.016 Uiso 1 1 calc R . .
O11 O 0.13202(14) -0.1943(3) 0.15333(15) 0.0144(6) Uani 1 1 d . . .
O21 O 0.07107(14) -0.0637(3) 0.24921(15) 0.0144(7) Uani 1 1 d . . .
O31 O 0.02803(14) -0.0437(3) 0.09310(15) 0.0152(7) Uani 1 1 d . . .
O32 O 0.45600(14) 0.2224(3) 0.36862(16) 0.0184(7) Uani 1 1 d . . .
N12 N 0.11254(17) 0.1607(3) 0.02955(19) 0.0143(8) Uani 1 1 d . . .
H12 H 0.0734 0.1151 0.0244 0.017 Uiso 1 1 calc R . .
N21 N 0.32546(16) 0.1547(3) 0.31754(18) 0.0122(8) Uani 1 1 d . . .
N11 N 0.14408(16) 0.0737(3) 0.16382(18) 0.0123(8) Uani 1 1 d . . .
C2 C 0.3188(2) 0.0703(4) 0.3806(2) 0.0136(10) Uani 1 1 d . . .
C1 C 0.1551(2) 0.1522(4) 0.0997(2) 0.0119(9) Uani 1 1 d . . .
C41 C 0.4560(2) 0.0678(4) 0.2021(3) 0.0197(10) Uani 1 1 d . . .
H41 H 0.5043 0.0757 0.2317 0.024 Uiso 1 1 calc R . .
C51 C 0.1281(2) 0.2438(4) -0.0404(2) 0.0165(10) Uani 1 1 d . . .
H51 H 0.1709 0.2981 -0.0231 0.020 Uiso 1 1 calc R . .
C21 C 0.0308(2) -0.1813(4) 0.2761(2) 0.0167(10) Uani 1 1 d . . .
H21 H 0.0123 -0.2370 0.2285 0.020 Uiso 1 1 calc R . .
C11 C 0.1509(2) -0.2411(4) 0.0735(2) 0.0195(10) Uani 1 1 d . . .
H11 H 0.1143 -0.2108 0.0294 0.023 Uiso 1 1 calc R . .
C61 C 0.1427(2) 0.1490(4) -0.1099(2) 0.0245(11) Uani 1 1 d . . .
H61A H 0.1824 0.0909 -0.0913 0.037 Uiso 1 1 calc R . .
H61B H 0.1533 0.2029 -0.1554 0.037 Uiso 1 1 calc R . .
H61C H 0.1015 0.0937 -0.1267 0.037 Uiso 1 1 calc R . .
C32 C 0.3138(2) 0.6026(4) 0.2780(3) 0.0311(12) Uani 1 1 d . . .
H32A H 0.3591 0.6476 0.2885 0.047 Uiso 1 1 calc R . .
H32B H 0.2788 0.6556 0.3009 0.047 Uiso 1 1 calc R . .
H32C H 0.3001 0.5937 0.2200 0.047 Uiso 1 1 calc R . .
C62 C 0.4062(2) 0.0197(4) 0.5892(2) 0.0255(11) Uani 1 1 d . . .
H62A H 0.4545 0.0332 0.5799 0.038 Uiso 1 1 calc R . .
H62B H 0.4051 -0.0415 0.6345 0.038 Uiso 1 1 calc R . .
H62C H 0.3858 0.1061 0.6013 0.038 Uiso 1 1 calc R . .
C71 C 0.0671(2) 0.3407(4) -0.0668(2) 0.0197(10) Uani 1 1 d . . .
H71A H 0.0244 0.2890 -0.0823 0.029 Uiso 1 1 calc R . .
H71B H 0.0776 0.3939 -0.1126 0.029 Uiso 1 1 calc R . .
H71C H 0.0607 0.4006 -0.0223 0.029 Uiso 1 1 calc R . .
C22 C -0.0300(2) -0.1240(5) 0.3144(3) 0.0308(12) Uani 1 1 d . . .
H22A H -0.0120 -0.0772 0.3641 0.046 Uiso 1 1 calc R . .
H22B H -0.0607 -0.1973 0.3264 0.046 Uiso 1 1 calc R . .
H22C H -0.0563 -0.0609 0.2772 0.046 Uiso 1 1 calc R . .
C72 C 0.3910(2) -0.1811(4) 0.4923(3) 0.0245(11) Uani 1 1 d . . .
H72A H 0.3659 -0.2110 0.4408 0.037 Uiso 1 1 calc R . .
H72B H 0.3834 -0.2454 0.5342 0.037 Uiso 1 1 calc R . .
H72C H 0.4409 -0.1753 0.4884 0.037 Uiso 1 1 calc R . .
C52 C 0.3637(2) -0.0413(4) 0.5133(2) 0.0159(10) Uani 1 1 d . . .
H52 H 0.3140 -0.0501 0.5225 0.019 Uiso 1 1 calc R . .
C42 C 0.4204(3) -0.0593(4) 0.2304(3) 0.0353(13) Uani 1 1 d . . .
H42A H 0.4224 -0.0572 0.2889 0.053 Uiso 1 1 calc R . .
H42B H 0.4446 -0.1394 0.2148 0.053 Uiso 1 1 calc R . .
H42C H 0.3716 -0.0618 0.2055 0.053 Uiso 1 1 calc R . .
C31 C 0.3191(2) 0.4620(4) 0.3168(3) 0.0198(10) Uani 1 1 d . . .
H31 H 0.2734 0.4148 0.3039 0.024 Uiso 1 1 calc R . .
C33 C 0.3397(2) 0.4666(4) 0.4091(2) 0.0259(11) Uani 1 1 d . . .
H33A H 0.3404 0.3753 0.4308 0.039 Uiso 1 1 calc R . .
H33B H 0.3056 0.5206 0.4331 0.039 Uiso 1 1 calc R . .
H33C H 0.3860 0.5070 0.4219 0.039 Uiso 1 1 calc R . .
C12 C 0.1523(2) -0.3944(4) 0.0765(3) 0.0361(13) Uani 1 1 d . . .
H12A H 0.1874 -0.4240 0.1205 0.054 Uiso 1 1 calc R . .
H12B H 0.1641 -0.4295 0.0257 0.054 Uiso 1 1 calc R . .
H12C H 0.1064 -0.4280 0.0852 0.054 Uiso 1 1 calc R . .
C23 C 0.0821(3) -0.2655(4) 0.3339(3) 0.0328(13) Uani 1 1 d . . .
H23A H 0.1176 -0.3042 0.3045 0.049 Uiso 1 1 calc R . .
H23B H 0.0568 -0.3378 0.3567 0.049 Uiso 1 1 calc R . .
H23C H 0.1046 -0.2080 0.3771 0.049 Uiso 1 1 calc R . .
C43 C 0.4590(3) 0.0644(5) 0.1112(3) 0.0379(14) Uani 1 1 d . . .
H43A H 0.4115 0.0648 0.0823 0.057 Uiso 1 1 calc R . .
H43B H 0.4832 -0.0171 0.0976 0.057 Uiso 1 1 calc R . .
H43C H 0.4842 0.1434 0.0958 0.057 Uiso 1 1 calc R . .
C13 C 0.2218(2) -0.1823(5) 0.0603(3) 0.0367(14) Uani 1 1 d . . .
H13A H 0.2191 -0.0841 0.0603 0.055 Uiso 1 1 calc R . .
H13B H 0.2338 -0.2132 0.0087 0.055 Uiso 1 1 calc R . .
H13C H 0.2576 -0.2119 0.1036 0.055 Uiso 1 1 calc R . .

loop_
_atom_site_aniso_label
_atom_site_aniso_U_11
_atom_site_aniso_U_22
_atom_site_aniso_U_33
_atom_site_aniso_U_23
_atom_site_aniso_U_13
_atom_site_aniso_U_12
Pd 0.01237(16) 0.01074(16) 0.01167(17) 0.00100(16) 0.00069(13) -0.00136(16)
S1 0.0159(6) 0.0160(6) 0.0170(6) 0.0035(5) 0.0001(5) -0.0048(5)
S2 0.0144(6) 0.0157(6) 0.0141(6) 0.0012(5) 0.0012(5) -0.0036(5)
P1 0.0147(6) 0.0108(6) 0.0130(6) 0.0011(5) 0.0032(5) -0.0005(5)
P2 0.0153(6) 0.0122(6) 0.0137(6) 0.0010(5) 0.0015(5) -0.0019(5)
O22 0.0184(16) 0.0116(14) 0.0163(15) 0.0030(13) 0.0022(13) 0.0026(14)
O12 0.0207(17) 0.0159(16) 0.0103(15) 0.0008(12) 0.0061(13) 0.0028(13)
N22 0.013(2) 0.0172(19) 0.0074(18) 0.0010(15) -0.0067(16) -0.0058(15)
O11 0.0178(17) 0.0118(15) 0.0146(16) 0.0010(12) 0.0056(13) 0.0006(12)
O21 0.0231(17) 0.0110(15) 0.0104(15) -0.0019(12) 0.0067(13) -0.0057(12)
O31 0.0134(16) 0.0167(16) 0.0144(16) 0.0022(12) -0.0019(13) -0.0018(13)
O32 0.0179(18) 0.0191(17) 0.0158(16) 0.0029(13) -0.0060(14) -0.0043(13)
N12 0.014(2) 0.016(2) 0.013(2) 0.0041(15) -0.0009(17) -0.0081(15)
N21 0.0129(19) 0.0146(19) 0.0077(18) -0.0020(14) -0.0029(16) -0.0026(15)
N11 0.0114(19) 0.012(2) 0.0124(19) 0.0026(14) -0.0012(16) -0.0052(14)
C2 0.018(2) 0.010(2) 0.015(2) -0.0041(18) 0.008(2) -0.0006(18)
C1 0.012(2) 0.011(2) 0.013(2) -0.0008(17) 0.003(2) 0.0045(17)
C41 0.017(2) 0.018(3) 0.025(3) -0.0022(19) 0.004(2) 0.0076(19)
C51 0.017(2) 0.019(2) 0.013(2) 0.0068(19) -0.002(2) -0.005(2)
C21 0.024(3) 0.014(2) 0.013(2) -0.0009(18) 0.005(2) -0.0100(19)
C11 0.020(3) 0.025(3) 0.013(2) -0.003(2) 0.001(2) 0.010(2)
C61 0.025(3) 0.027(3) 0.024(3) 0.004(2) 0.009(2) 0.006(2)
C32 0.036(3) 0.029(3) 0.030(3) 0.004(2) 0.007(2) 0.014(2)
C62 0.035(3) 0.027(3) 0.014(3) 0.002(2) -0.002(2) 0.010(2)
C71 0.026(3) 0.015(2) 0.018(3) -0.0003(19) 0.001(2) -0.0023(19)
C22 0.033(3) 0.032(3) 0.030(3) -0.004(2) 0.016(2) -0.016(2)
C72 0.027(3) 0.019(3) 0.026(3) 0.000(2) -0.002(2) -0.003(2)
C52 0.010(2) 0.016(2) 0.020(3) 0.0039(19) -0.002(2) -0.0014(19)
C42 0.037(3) 0.021(3) 0.052(3) 0.000(2) 0.020(3) 0.002(2)
C31 0.016(3) 0.017(2) 0.028(3) 0.002(2) 0.009(2) 0.0042(19)
C33 0.028(3) 0.022(3) 0.029(3) -0.007(2) 0.009(2) 0.002(2)
C12 0.046(3) 0.022(3) 0.046(3) -0.022(3) 0.024(3) -0.013(3)
C23 0.047(3) 0.023(3) 0.027(3) 0.010(2) -0.002(3) -0.012(2)
C43 0.048(4) 0.038(3) 0.029(3) 0.000(2) 0.010(3) 0.015(3)
C13 0.049(4) 0.021(3) 0.049(3) -0.006(2) 0.036(3) -0.005(2)

loop_
_atom_type_symbol
_atom_type_description
_atom_type_scat_dispersion_real
_atom_type_scat_dispersion_imag
_atom_type_scat_source
C C 0.0033 0.0016 'International Tables Vol C Tables 4.2.6.8 and 6.1.1.4'
H H 0.0000 0.0000 'International Tables Vol C Tables 4.2.6.8 and 6.1.1.4'
N N 0.0061 0.0033 'International Tables Vol C Tables 4.2.6.8 and 6.1.1.4'
O O 0.0106 0.0060 'International Tables Vol C Tables 4.2.6.8 and 6.1.1.4'
P P 0.1023 0.0942 'International Tables Vol C Tables 4.2.6.8 and 6.1.1.4'
S S 0.1246 0.1234 'International Tables Vol C Tables 4.2.6.8 and 6.1.1.4'
Pd Pd -0.9988 1.0072 'International Tables Vol C Tables 4.2.6.8 and 6.1.1.4'

loop_
_geom_angle_atom_site_label_1
_geom_angle_atom_site_label_2
_geom_angle_atom_site_label_3
_geom_angle
_geom_angle_site_symmetry_1
_geom_angle_site_symmetry_3
_geom_angle_publ_flag
N21 Pd N11 178.34(13) . . ?
N21 Pd S1 107.93(9) . . ?
N11 Pd S1 70.45(9) . . ?
N21 Pd S2 70.33(9) . . ?
N11 Pd S2 111.29(9) . . ?
S1 Pd S2 178.26(4) . . ?
N21 Pd C1 148.30(12) . . ?
N11 Pd C1 30.09(11) . . ?
S1 Pd C1 40.39(9) . . ?
S2 Pd C1 141.34(9) . . ?
N21 Pd C2 30.10(11) . . ?
N11 Pd C2 151.53(12) . . ?
S1 Pd C2 138.01(9) . . ?
S2 Pd C2 40.25(9) . . ?
C1 Pd C2 177.63(12) . . ?
C1 S1 Pd 79.42(14) . . ?
C2 S2 Pd 78.59(14) . . ?
O31 P1 O21 116.98(16) . . ?
O31 P1 O11 113.16(15) . . ?
O21 P1 O11 101.55(14) . . ?
O31 P1 N11 113.30(16) . . ?
O21 P1 N11 101.57(15) . . ?
O11 P1 N11 109.06(16) . . ?
O32 P2 O12 115.10(16) . . ?
O32 P2 O22 116.22(15) . . ?
O12 P2 O22 98.38(14) . . ?
O32 P2 N21 112.21(16) . . ?
O12 P2 N21 107.42(15) . . ?
O22 P2 N21 106.23(15) . . ?
C31 O22 P2 123.7(2) . . ?
C41 O12 P2 122.9(2) . . ?
C2 N22 C52 125.7(3) . . ?
C2 N22 H22 117.1 . . ?
C52 N22 H22 117.1 . . ?
C11 O11 P1 120.2(2) . . ?
C21 O21 P1 120.1(2) . . ?
C1 N12 C51 123.9(3) . . ?
C1 N12 H12 118.1 . . ?
C51 N12 H12 118.1 . . ?
C2 N21 P2 126.9(3) . . ?
C2 N21 Pd 100.8(2) . . ?
P2 N21 Pd 130.79(18) . . ?
C1 N11 P1 124.6(3) . . ?
C1 N11 Pd 100.6(2) . . ?
P1 N11 Pd 130.58(18) . . ?
N22 C2 N21 124.2(4) . . ?
N22 C2 S2 125.6(3) . . ?
N21 C2 S2 110.2(3) . . ?
N22 C2 Pd 172.7(3) . . ?
N21 C2 Pd 49.09(19) . . ?
S2 C2 Pd 61.16(13) . . ?
N12 C1 N11 125.7(4) . . ?
N12 C1 S1 124.9(3) . . ?
N11 C1 S1 109.4(3) . . ?
N12 C1 Pd 174.5(3) . . ?
N11 C1 Pd 49.28(19) . . ?
S1 C1 Pd 60.20(13) . . ?
O12 C41 C43 104.4(3) . . ?
O12 C41 C42 111.7(3) . . ?
C43 C41 C42 111.5(4) . . ?
O12 C41 H41 109.7 . . ?
C43 C41 H41 109.7 . . ?
C42 C41 H41 109.7 . . ?
N12 C51 C71 110.0(3) . . ?
N12 C51 C61 109.3(3) . . ?
C71 C51 C61 111.9(3) . . ?
N12 C51 H51 108.5 . . ?
C71 C51 H51 108.5 . . ?
C61 C51 H51 108.5 . . ?
O21 C21 C22 107.2(3) . . ?
O21 C21 C23 107.2(3) . . ?
C22 C21 C23 113.9(4) . . ?
O21 C21 H21 109.5 . . ?
C22 C21 H21 109.5 . . ?
C23 C21 H21 109.5 . . ?
O11 C11 C12 106.5(3) . . ?
O11 C11 C13 109.8(3) . . ?
C12 C11 C13 111.9(4) . . ?
O11 C11 H11 109.5 . . ?
C12 C11 H11 109.5 . . ?
C13 C11 H11 109.5 . . ?
C51 C61 H61A 109.5 . . ?
C51 C61 H61B 109.5 . . ?
H61A C61 H61B 109.5 . . ?
C51 C61 H61C 109.5 . . ?
H61A C61 H61C 109.5 . . ?
H61B C61 H61C 109.5 . . ?
C31 C32 H32A 109.5 . . ?
C31 C32 H32B 109.5 . . ?
H32A C32 H32B 109.5 . . ?
C31 C32 H32C 109.5 . . ?
H32A C32 H32C 109.5 . . ?
H32B C32 H32C 109.5 . . ?
C52 C62 H62A 109.5 . . ?
C52 C62 H62B 109.5 . . ?
H62A C62 H62B 109.5 . . ?
C52 C62 H62C 109.5 . . ?
H62A C62 H62C 109.5 . . ?
H62B C62 H62C 109.5 . . ?
C51 C71 H71A 109.5 . . ?
C51 C71 H71B 109.5 . . ?
H71A C71 H71B 109.5 . . ?
C51 C71 H71C 109.5 . . ?
H71A C71 H71C 109.5 . . ?
H71B C71 H71C 109.5 . . ?
C21 C22 H22A 109.5 . . ?
C21 C22 H22B 109.5 . . ?
H22A C22 H22B 109.5 . . ?
C21 C22 H22C 109.5 . . ?
H22A C22 H22C 109.5 . . ?
H22B C22 H22C 109.5 . . ?
C52 C72 H72A 109.5 . . ?
C52 C72 H72B 109.5 . . ?
H72A C72 H72B 109.5 . . ?
C52 C72 H72C 109.5 . . ?
H72A C72 H72C 109.5 . . ?
H72B C72 H72C 109.5 . . ?
N22 C52 C62 107.5(3) . . ?
N22 C52 C72 110.3(3) . . ?
C62 C52 C72 112.6(3) . . ?
N22 C52 H52 108.8 . . ?
C62 C52 H52 108.8 . . ?
C72 C52 H52 108.8 . . ?
C41 C42 H42A 109.5 . . ?
C41 C42 H42B 109.5 . . ?
H42A C42 H42B 109.5 . . ?
C41 C42 H42C 109.5 . . ?
H42A C42 H42C 109.5 . . ?
H42B C42 H42C 109.5 . . ?
O22 C31 C32 105.6(3) . . ?
O22 C31 C33 110.4(3) . . ?
C32 C31 C33 113.0(4) . . ?
O22 C31 H31 109.3 . . ?
C32 C31 H31 109.3 . . ?
C33 C31 H31 109.3 . . ?
C31 C33 H33A 109.5 . . ?
C31 C33 H33B 109.5 . . ?
H33A C33 H33B 109.5 . . ?
C31 C33 H33C 109.5 . . ?
H33A C33 H33C 109.5 . . ?
H33B C33 H33C 109.5 . . ?
C11 C12 H12A 109.5 . . ?
C11 C12 H12B 109.5 . . ?
H12A C12 H12B 109.5 . . ?
C11 C12 H12C 109.5 . . ?
H12A C12 H12C 109.5 . . ?
H12B C12 H12C 109.5 . . ?
C21 C23 H23A 109.5 . . ?
C21 C23 H23B 109.5 . . ?
H23A C23 H23B 109.5 . . ?
C21 C23 H23C 109.5 . . ?
H23A C23 H23C 109.5 . . ?
H23B C23 H23C 109.5 . . ?
C41 C43 H43A 109.5 . . ?
C41 C43 H43B 109.5 . . ?
H43A C43 H43B 109.5 . . ?
C41 C43 H43C 109.5 . . ?
H43A C43 H43C 109.5 . . ?
H43B C43 H43C 109.5 . . ?
C11 C13 H13A 109.5 . . ?
C11 C13 H13B 109.5 . . ?
H13A C13 H13B 109.5 . . ?
C11 C13 H13C 109.5 . . ?
H13A C13 H13C 109.5 . . ?
H13B C13 H13C 109.5 . . ?

loop_
_geom_bond_atom_site_label_1
_geom_bond_atom_site_label_2
_geom_bond_distance
_geom_bond_site_symmetry_2
_geom_bond_publ_flag
Pd N21 2.030(3) . ?
Pd N11 2.034(3) . ?
Pd S1 2.3279(11) . ?
Pd S2 2.3580(11) . ?
Pd C1 2.637(4) . ?
Pd C2 2.639(4) . ?
S1 C1 1.738(4) . ?
S2 C2 1.739(4) . ?
P1 O31 1.475(3) . ?
P1 O21 1.574(3) . ?
P1 O11 1.580(3) . ?
P1 N11 1.650(3) . ?
P2 O32 1.472(3) . ?
P2 O12 1.571(3) . ?
P2 O22 1.572(3) . ?
P2 N21 1.648(3) . ?
O22 C31 1.465(4) . ?
O12 C41 1.470(4) . ?
N22 C2 1.321(5) . ?
N22 C52 1.475(5) . ?
N22 H22 0.8600 . ?
O11 C11 1.483(4) . ?
O21 C21 1.481(4) . ?
N12 C1 1.320(5) . ?
N12 C51 1.473(4) . ?
N12 H12 0.8600 . ?
N21 C2 1.347(4) . ?
N11 C1 1.345(4) . ?
C41 C43 1.510(5) . ?
C41 C42 1.517(5) . ?
C41 H41 0.9800 . ?
C51 C71 1.511(5) . ?
C51 C61 1.528(5) . ?
C51 H51 0.9800 . ?
C21 C22 1.498(5) . ?
C21 C23 1.510(5) . ?
C21 H21 0.9800 . ?
C11 C12 1.498(5) . ?
C11 C13 1.506(6) . ?
C11 H11 0.9800 . ?
C61 H61A 0.9600 . ?
C61 H61B 0.9600 . ?
C61 H61C 0.9600 . ?
C32 C31 1.512(5) . ?
C32 H32A 0.9600 . ?
C32 H32B 0.9600 . ?
C32 H32C 0.9600 . ?
C62 C52 1.514(5) . ?
C62 H62A 0.9600 . ?
C62 H62B 0.9600 . ?
C62 H62C 0.9600 . ?
C71 H71A 0.9600 . ?
C71 H71B 0.9600 . ?
C71 H71C 0.9600 . ?
C22 H22A 0.9600 . ?
C22 H22B 0.9600 . ?
C22 H22C 0.9600 . ?
C72 C52 1.517(5) . ?
C72 H72A 0.9600 . ?
C72 H72B 0.9600 . ?
C72 H72C 0.9600 . ?
C52 H52 0.9800 . ?
C42 H42A 0.9600 . ?
C42 H42B 0.9600 . ?
C42 H42C 0.9600 . ?
C31 C33 1.520(5) . ?
C31 H31 0.9800 . ?
C33 H33A 0.9600 . ?
C33 H33B 0.9600 . ?
C33 H33C 0.9600 . ?
C12 H12A 0.9600 . ?
C12 H12B 0.9600 . ?
C12 H12C 0.9600 . ?
C23 H23A 0.9600 . ?
C23 H23B 0.9600 . ?
C23 H23C 0.9600 . ?
C43 H43A 0.9600 . ?
C43 H43B 0.9600 . ?
C43 H43C 0.9600 . ?
C13 H13A 0.9600 . ?
C13 H13B 0.9600 . ?
C13 H13C 0.9600 . ?

loop_
_geom_hbond_atom_site_label_D
_geom_hbond_atom_site_label_H
_geom_hbond_atom_site_label_A
_geom_hbond_distance_DH
_geom_hbond_distance_HA
_geom_hbond_distance_DA
_geom_hbond_angle_DHA
_geom_hbond_site_symmetry_A
N12 H12 O31 0.86 2.17 2.849(4) 135.9 .
N22 H22 O32 0.86 2.07 2.769(4) 137.5 .

loop_
_geom_torsion_atom_site_label_1
_geom_torsion_atom_site_label_2
_geom_torsion_atom_site_label_3
_geom_torsion_atom_site_label_4
_geom_torsion
_geom_torsion_site_symmetry_1
_geom_torsion_site_symmetry_2
_geom_torsion_site_symmetry_3
_geom_torsion_site_symmetry_4
_geom_torsion_publ_flag
N21 Pd S1 C1 178.72(15) . . . . ?
N11 Pd S1 C1 -1.69(15) . . . . ?
S2 Pd S1 C1 173.2(13) . . . . ?
C2 Pd S1 C1 177.35(17) . . . . ?
N21 Pd S2 C2 -1.29(16) . . . . ?
N11 Pd S2 C2 179.12(15) . . . . ?
S1 Pd S2 C2 4.3(14) . . . . ?
C1 Pd S2 C2 177.24(18) . . . . ?
O32 P2 O22 C31 -88.3(3) . . . . ?
O12 P2 O22 C31 148.3(3) . . . . ?
N21 P2 O22 C31 37.3(3) . . . . ?
O32 P2 O12 C41 41.9(3) . . . . ?
O22 P2 O12 C41 166.1(3) . . . . ?
N21 P2 O12 C41 -83.9(3) . . . . ?
O31 P1 O11 C11 44.8(3) . . . . ?
O21 P1 O11 C11 171.1(3) . . . . ?
N11 P1 O11 C11 -82.2(3) . . . . ?
O31 P1 O21 C21 65.4(3) . . . . ?
O11 P1 O21 C21 -58.3(3) . . . . ?
N11 P1 O21 C21 -170.7(3) . . . . ?
O32 P2 N21 C2 -5.8(4) . . . . ?
O12 P2 N21 C2 121.7(3) . . . . ?
O22 P2 N21 C2 -133.8(3) . . . . ?
O32 P2 N21 Pd -169.1(2) . . . . ?
O12 P2 N21 Pd -41.6(3) . . . . ?
O22 P2 N21 Pd 62.9(2) . . . . ?
N11 Pd N21 C2 168(4) . . . . ?
S1 Pd N21 C2 -178.2(2) . . . . ?
S2 Pd N21 C2 1.7(2) . . . . ?
C1 Pd N21 C2 -176.6(2) . . . . ?
N11 Pd N21 P2 -25(5) . . . . ?
S1 Pd N21 P2 -11.7(2) . . . . ?
S2 Pd N21 P2 168.1(2) . . . . ?
C1 Pd N21 P2 -10.1(4) . . . . ?
C2 Pd N21 P2 166.5(4) . . . . ?
O31 P1 N11 C1 -28.6(4) . . . . ?
O21 P1 N11 C1 -154.9(3) . . . . ?
O11 P1 N11 C1 98.4(3) . . . . ?
O31 P1 N11 Pd 179.02(19) . . . . ?
O21 P1 N11 Pd 52.7(3) . . . . ?
O11 P1 N11 Pd -54.0(3) . . . . ?
N21 Pd N11 C1 16(5) . . . . ?
S1 Pd N11 C1 2.2(2) . . . . ?
S2 Pd N11 C1 -177.6(2) . . . . ?
C2 Pd N11 C1 -176.5(2) . . . . ?
N21 Pd N11 P1 173(4) . . . . ?
S1 Pd N11 P1 159.4(2) . . . . ?
S2 Pd N11 P1 -20.5(3) . . . . ?
C1 Pd N11 P1 157.2(4) . . . . ?
C2 Pd N11 P1 -19.3(4) . . . . ?
C52 N22 C2 N21 -176.6(3) . . . . ?
C52 N22 C2 S2 1.9(5) . . . . ?
C52 N22 C2 Pd -155(2) . . . . ?
P2 N21 C2 N22 9.2(6) . . . . ?
Pd N21 C2 N22 176.4(3) . . . . ?
P2 N21 C2 S2 -169.5(2) . . . . ?
Pd N21 C2 S2 -2.3(3) . . . . ?
P2 N21 C2 Pd -167.2(4) . . . . ?
Pd S2 C2 N22 -176.7(3) . . . . ?
Pd S2 C2 N21 1.9(2) . . . . ?
N21 Pd C2 N22 -24(2) . . . . ?
N11 Pd C2 N22 157(2) . . . . ?
S1 Pd C2 N22 -21(2) . . . . ?
S2 Pd C2 N22 159(2) . . . . ?
C1 Pd C2 N22 25(5) . . . . ?
N11 Pd C2 N21 -179.3(3) . . . . ?
S1 Pd C2 N21 2.6(3) . . . . ?
S2 Pd C2 N21 -177.6(3) . . . . ?
C1 Pd C2 N21 49(3) . . . . ?
N21 Pd C2 S2 177.6(3) . . . . ?
N11 Pd C2 S2 -1.7(3) . . . . ?
S1 Pd C2 S2 -179.80(6) . . . . ?
C1 Pd C2 S2 -133(3) . . . . ?
C51 N12 C1 N11 -177.4(4) . . . . ?
C51 N12 C1 S1 2.6(5) . . . . ?
C51 N12 C1 Pd -154(3) . . . . ?
P1 N11 C1 N12 18.1(5) . . . . ?
Pd N11 C1 N12 177.1(3) . . . . ?
P1 N11 C1 S1 -161.9(2) . . . . ?
Pd N11 C1 S1 -2.9(3) . . . . ?
P1 N11 C1 Pd -159.0(4) . . . . ?
Pd S1 C1 N12 -177.5(3) . . . . ?
Pd S1 C1 N11 2.6(2) . . . . ?
N21 Pd C1 N12 156(3) . . . . ?
N11 Pd C1 N12 -25(3) . . . . ?
S1 Pd C1 N12 158(3) . . . . ?
S2 Pd C1 N12 -22(3) . . . . ?
C2 Pd C1 N12 109(4) . . . . ?
N21 Pd C1 N11 -179.1(2) . . . . ?
S1 Pd C1 N11 -176.8(3) . . . . ?
S2 Pd C1 N11 3.5(3) . . . . ?
C2 Pd C1 N11 135(3) . . . . ?
N21 Pd C1 S1 -2.3(3) . . . . ?
N11 Pd C1 S1 176.8(3) . . . . ?
S2 Pd C1 S1 -179.67(6) . . . . ?
C2 Pd C1 S1 -48(3) . . . . ?
P2 O12 C41 C43 179.1(3) . . . . ?
P2 O12 C41 C42 58.4(4) . . . . ?
C1 N12 C51 C71 -125.5(4) . . . . ?
C1 N12 C51 C61 111.2(4) . . . . ?
P1 O21 C21 C22 -128.3(3) . . . . ?
P1 O21 C21 C23 109.0(3) . . . . ?
P1 O11 C11 C12 -148.9(3) . . . . ?
P1 O11 C11 C13 89.8(4) . . . . ?
C2 N22 C52 C62 -151.8(4) . . . . ?
C2 N22 C52 C72 85.2(4) . . . . ?
P2 O22 C31 C32 179.2(3) . . . . ?
P2 O22 C31 C33 56.7(4) . . . . ?
